data_7012751
loop_
_publ_author_name
'Farwell, James D.'
'Fernandes, Manuel A.'
'Hitchcock, Peter B.'
'Lappert, Michael F.'
'Layh, Marcus'
'Omondi, Bernard'

_publ_section_title
;
 Synthesis, crystal structures and reactions of sila- and
 germa-\b-diketiminates
;
_journal_issue 9
_journal_name_full 'Dalton Transactions'
_journal_page_first 1719
_journal_paper_doi 10.1039/b300817g
_journal_year 2003
_chemical_formula_sum 'C54 H90 Hg N4 Si8'
_chemical_formula_weight 1220.61
_chemical_name_common (Hg(Si(SiMe3)(C(NSiMe3)(C6H3Me2))2)2)
_chemical_name_systematic
; 
? 
;
_space_group_IT_number 14
_symmetry_cell_setting monoclinic
_symmetry_space_group_name_Hall '-P 2yn'
_symmetry_space_group_name_H-M 'P 1 21/n 1'
_atom_sites_solution_hydrogens geom
_atom_sites_solution_primary direct
_atom_sites_solution_secondary difmap
_audit_creation_method SHELXL
_cell_angle_alpha 90.00
_cell_angle_beta 94.72(3)
_cell_angle_gamma 90.00
_cell_formula_units_Z 2
_cell_length_a 11.651(3)
_cell_length_b 13.661(5)
_cell_length_c 20.070(7)
_cell_measurement_reflns_used 25
_cell_measurement_temperature 173(2)
_cell_measurement_theta_max 10
_cell_measurement_theta_min 7
_cell_volume 3183.6(18)
_computing_cell_refinement 'Enraf-Nonius CAD4'
_computing_data_collection 'Enraf-Nonius CAD4'
_computing_publication_material SHELXL-93
_computing_structure_refinement 'SHELXL-93 (Sheldrick, 1993)'
_computing_structure_solution 'SHELXS-86 (Sheldrick, 1990)'
_diffrn_ambient_temperature 173(2)
_diffrn_measurement_device ' Enraf-Nonius CAD4'
_diffrn_measurement_method \w--2\q
_diffrn_radiation_monochromator graphite
_diffrn_radiation_source 'fine-focus sealed tube'
_diffrn_radiation_type MoK\a
_diffrn_radiation_wavelength 0.71073
_diffrn_reflns_av_R_equivalents 0.0450
_diffrn_reflns_av_sigmaI/netI 0.0719
_diffrn_reflns_limit_h_max 13
_diffrn_reflns_limit_h_min 0
_diffrn_reflns_limit_k_max 16
_diffrn_reflns_limit_k_min 0
_diffrn_reflns_limit_l_max 23
_diffrn_reflns_limit_l_min -23
_diffrn_reflns_number 5880
_diffrn_reflns_theta_max 24.99
_diffrn_reflns_theta_min 2.04
_diffrn_standards_decay_% 0
_diffrn_standards_interval_time 120
_diffrn_standards_number 2
_exptl_absorpt_coefficient_mu 2.603
_exptl_absorpt_correction_T_max 1.00
_exptl_absorpt_correction_T_min 0.91
_exptl_absorpt_correction_type empirical
_exptl_crystal_density_diffrn 1.273
_exptl_crystal_F_000 1268
_exptl_crystal_size_max 0.20
_exptl_crystal_size_mid 0.20
_exptl_crystal_size_min 0.15
_refine_diff_density_max 1.319
_refine_diff_density_min -1.038
_refine_diff_density_rms 0.153
_refine_ls_extinction_method none
_refine_ls_goodness_of_fit_all 1.082
_refine_ls_goodness_of_fit_obs 0.962
_refine_ls_hydrogen_treatment riding
_refine_ls_matrix_type full
_refine_ls_number_parameters 317
_refine_ls_number_reflns 5596
_refine_ls_number_restraints 0
_refine_ls_restrained_S_all 1.087
_refine_ls_restrained_S_obs 0.962
_refine_ls_R_factor_all 0.0730
_refine_ls_R_factor_obs 0.0426
_refine_ls_shift/esd_max -0.003
_refine_ls_shift/esd_mean 0.000
_refine_ls_structure_factor_coef Fsqd
_refine_ls_weighting_details 'w=1/[\s^2^(Fo^2^)+(0.0672P)^2^+4.8406P] where P=(Fo^2^+2Fc^2^)/3'
_refine_ls_weighting_scheme calc
_refine_ls_wR_factor_all 0.1372
_refine_ls_wR_factor_obs 0.1023
_reflns_number_observed 4048
_reflns_number_total 5598
_reflns_observed_criterion >2sigma(I)
_cod_data_source_file b300817g.txt
_cod_data_source_block mfl(6)-jul798
_cod_depositor_comments
;
The following automatic conversions were performed:

'_refine_ls_weighting_scheme' value 'calc
w=1/[\s^2^(Fo^2^)+(0.0672P)^2^+4.8406P] where P=(Fo^2^+2Fc^2^)/3' was
changed to 'calc'. New tag '_refine_ls_weighting_details' was
created. The value of the new tag was set to
'w=1/[\s^2^(Fo^2^)+(0.0672P)^2^+4.8406P] where P=(Fo^2^+2Fc^2^)/3'.

Automatic conversion script
Id: cif_fix_values 3143 2015-03-26 13:38:13Z robertas 
;
_cod_original_sg_symbol_H-M P2(1)/n
_cod_database_code 7012751

loop_
_symmetry_equiv_pos_as_xyz
'x, y, z'
'x+1/2, -y+1/2, z+1/2'
'-x, -y, -z'
'-x-1/2, y-1/2, -z-1/2'

loop_
_atom_site_aniso_label
_atom_site_aniso_U_11
_atom_site_aniso_U_22
_atom_site_aniso_U_33
_atom_site_aniso_U_23
_atom_site_aniso_U_13
_atom_site_aniso_U_12
Hg 0.01990(14) 0.01888(14) 0.02023(14) 0.0030(2) 0.00071(10) 0.0022(2)
Si1 0.0216(8) 0.0423(11) 0.0352(10) 0.0073(9) 0.0061(7) 0.0093(8)
Si2 0.0269(8) 0.0431(11) 0.0285(9) 0.0038(8) 0.0083(7) 0.0095(8)
Si3 0.0184(7) 0.0185(8) 0.0181(7) 0.0012(6) -0.0002(6) 0.0019(6)
Si4 0.0223(8) 0.0285(9) 0.0313(9) -0.0005(8) -0.0074(7) -0.0006(8)
N1 0.023(2) 0.024(3) 0.032(3) 0.004(2) -0.001(2) 0.002(2)
N2 0.027(2) 0.026(3) 0.013(2) 0.005(2) -0.006(2) -0.002(2)
C1 0.020(3) 0.012(3) 0.042(4) 0.002(3) 0.010(3) 0.000(2)
C2 0.024(3) 0.017(3) 0.028(3) 0.002(3) 0.001(2) -0.008(2)
C3 0.018(3) 0.032(3) 0.029(3) -0.006(3) 0.006(2) -0.004(3)
C4 0.035(3) 0.045(4) 0.037(3) -0.016(4) 0.011(3) -0.006(4)
C5 0.046(4) 0.072(6) 0.021(3) -0.016(3) -0.001(3) -0.025(4)
C6 0.037(4) 0.085(6) 0.045(5) -0.015(5) -0.005(4) -0.008(4)
C7 0.026(3) 0.080(6) 0.026(3) 0.005(4) -0.002(3) 0.020(4)
C8 0.023(3) 0.043(4) 0.025(3) 0.006(3) 0.007(2) 0.006(3)
C9 0.112(7) 0.034(4) 0.029(4) -0.005(3) 0.012(4) -0.017(5)
C10 0.043(4) 0.039(4) 0.030(3) 0.016(3) 0.007(3) 0.009(3)
C11 0.017(3) 0.022(3) 0.031(3) 0.000(3) 0.004(2) 0.006(2)
C12 0.020(3) 0.031(3) 0.038(4) 0.000(3) 0.004(3) 0.003(3)
C13 0.038(4) 0.063(5) 0.023(3) -0.010(3) -0.008(3) 0.014(4)
C14 0.037(4) 0.043(4) 0.042(4) 0.013(3) 0.008(3) 0.017(3)
C15 0.034(3) 0.025(3) 0.055(4) 0.014(3) 0.007(3) 0.006(3)
C16 0.021(3) 0.028(3) 0.038(4) 0.002(3) 0.003(3) -0.001(3)
C17 0.028(3) 0.035(4) 0.056(5) -0.016(3) -0.007(3) -0.001(3)
C18 0.044(4) 0.018(3) 0.045(4) 0.000(3) 0.004(3) -0.001(3)
C19 0.037(3) 0.066(5) 0.029(3) 0.000(4) -0.003(3) 0.025(4)
C20 0.041(4) 0.067(6) 0.073(6) 0.026(5) 0.022(4) 0.001(4)
C21 0.042(4) 0.072(6) 0.042(4) -0.007(4) 0.010(3) 0.026(4)
C22 0.058(5) 0.127(9) 0.057(5) -0.023(6) 0.012(4) 0.039(6)
C23 0.044(4) 0.077(7) 0.097(7) -0.006(6) 0.033(5) -0.007(5)
C24 0.051(4) 0.090(6) 0.107(7) 0.044(6) 0.050(5) 0.051(5)
C25 0.034(4) 0.051(5) 0.056(5) -0.010(4) -0.010(3) -0.007(4)
C26 0.034(4) 0.044(4) 0.059(5) 0.000(4) -0.018(3) 0.003(3)
C27 0.048(4) 0.036(4) 0.038(4) -0.014(3) -0.006(3) 0.003(3)

loop_
_atom_site_label
_atom_site_type_symbol
_atom_site_fract_x
_atom_site_fract_y
_atom_site_fract_z
_atom_site_U_iso_or_equiv
_atom_site_thermal_displace_type
_atom_site_occupancy
_atom_site_calc_flag
_atom_site_refinement_flags
_atom_site_disorder_group
Hg Hg 0.0000 0.0000 0.0000 0.01972(8) Uani 1 d S .
Si1 Si -0.35586(15) -0.07684(15) 0.18482(9) 0.0328(5) Uani 1 d . .
Si2 Si 0.25981(15) -0.26448(15) -0.00251(9) 0.0325(4) Uani 1 d . .
Si3 Si -0.06591(13) -0.14500(11) 0.06117(8) 0.0184(3) Uani 1 d . .
Si4 Si -0.20383(14) -0.22686(13) -0.01077(9) 0.0279(4) Uani 1 d . .
N1 N -0.2501(4) -0.1052(4) 0.1306(3) 0.0263(12) Uani 1 d . .
N2 N 0.1303(4) -0.2151(4) 0.0190(2) 0.0223(11) Uani 1 d . .
C1 C -0.1409(5) -0.1124(4) 0.1399(3) 0.0243(14) Uani 1 d . .
C2 C 0.0752(5) -0.2183(4) 0.0721(3) 0.0230(14) Uani 1 d . .
C3 C -0.0733(5) -0.0936(5) 0.2063(3) 0.0263(15) Uani 1 d . .
C4 C -0.0322(6) -0.0007(6) 0.2220(3) 0.038(2) Uani 1 d . .
C5 C 0.0264(6) 0.0172(6) 0.2841(3) 0.046(2) Uani 1 d . .
H5 H 0.0540(6) 0.0811(6) 0.2950(3) 0.056 Uiso 1 calc R .
C6 C 0.0439(6) -0.0569(7) 0.3289(4) 0.056(2) Uani 1 d . .
H6 H 0.0849(6) -0.0449(7) 0.3710(4) 0.067 Uiso 1 calc R .
C7 C 0.0029(5) -0.1488(6) 0.3138(3) 0.044(2) Uani 1 d . .
H7 H 0.0160(5) -0.2000(6) 0.3455(3) 0.053 Uiso 1 calc R .
C8 C -0.0588(5) -0.1687(5) 0.2515(3) 0.030(2) Uani 1 d . .
C9 C -0.0493(8) 0.0839(6) 0.1738(4) 0.058(2) Uani 1 d . .
H9C H -0.1302(13) 0.0866(25) 0.1561(22) 0.087 Uiso 1 calc R .
H9B H -0.0003(37) 0.0749(22) 0.1369(15) 0.087 Uiso 1 calc R .
H9A H -0.0286(47) 0.1452(7) 0.1972(8) 0.087 Uiso 1 calc R .
C10 C -0.1069(6) -0.2681(5) 0.2395(3) 0.037(2) Uani 1 d . .
H10C H -0.1129(36) -0.2820(13) 0.1914(4) 0.055 Uiso 1 calc R .
H10B H -0.1835(17) -0.2717(11) 0.2561(20) 0.055 Uiso 1 calc R .
H10A H -0.0561(20) -0.3164(6) 0.2629(18) 0.055 Uiso 1 calc R .
C11 C 0.1187(5) -0.2738(4) 0.1330(3) 0.0231(14) Uani 1 d . .
C12 C 0.1897(5) -0.2274(5) 0.1819(3) 0.029(2) Uani 1 d . .
C13 C 0.2303(6) -0.2815(6) 0.2370(3) 0.042(2) Uani 1 d . .
H13 H 0.2789(6) -0.2504(6) 0.2710(3) 0.050 Uiso 1 calc R .
C14 C 0.2032(6) -0.3780(5) 0.2445(4) 0.040(2) Uani 1 d . .
H14 H 0.2315(6) -0.4127(5) 0.2834(4) 0.048 Uiso 1 calc R .
C15 C 0.1346(6) -0.4242(5) 0.1951(4) 0.038(2) Uani 1 d . .
H15 H 0.1171(6) -0.4917(5) 0.1993(4) 0.046 Uiso 1 calc R .
C16 C 0.0912(5) -0.3730(5) 0.1392(3) 0.029(2) Uani 1 d . .
C17 C 0.2224(6) -0.1207(5) 0.1760(4) 0.040(2) Uani 1 d . .
H17C H 0.1600(18) -0.0855(8) 0.1504(20) 0.060 Uiso 1 calc R .
H17B H 0.2931(23) -0.1155(5) 0.1529(21) 0.060 Uiso 1 calc R .
H17A H 0.2351(39) -0.0920(10) 0.2207(4) 0.060 Uiso 1 calc R .
C18 C 0.0153(6) -0.4244(5) 0.0862(3) 0.036(2) Uani 1 d . .
H18C H -0.0010(32) -0.4909(12) 0.1012(10) 0.054 Uiso 1 calc R .
H18B H 0.0545(17) -0.4277(30) 0.0449(8) 0.054 Uiso 1 calc R .
H18A H -0.0571(17) -0.3883(19) 0.0779(16) 0.054 Uiso 1 calc R .
C19 C -0.4530(6) 0.0111(6) 0.1376(3) 0.045(2) Uani 1 d . .
H19C H -0.4836(35) -0.0188(15) 0.0955(12) 0.067 Uiso 1 calc R .
H19B H -0.4099(12) 0.0704(16) 0.1282(22) 0.067 Uiso 1 calc R .
H19A H -0.5168(24) 0.0282(29) 0.1644(11) 0.067 Uiso 1 calc R .
C20 C -0.4337(7) -0.1939(6) 0.1964(4) 0.059(2) Uani 1 d . .
H20C H -0.4556(44) -0.2233(22) 0.1527(5) 0.089 Uiso 1 calc R .
H20B H -0.5030(27) -0.1810(9) 0.2196(26) 0.089 Uiso 1 calc R .
H20A H -0.3833(19) -0.2391(17) 0.2232(25) 0.089 Uiso 1 calc R .
C21 C -0.3080(6) -0.0222(6) 0.2658(4) 0.052(2) Uani 1 d . .
H21C H -0.2663(39) 0.0387(20) 0.2586(4) 0.077 Uiso 1 calc R .
H21B H -0.2569(36) -0.0681(16) 0.2914(11) 0.077 Uiso 1 calc R .
H21A H -0.3750(7) -0.0081(35) 0.2906(11) 0.077 Uiso 1 calc R .
C22 C 0.2306(8) -0.3078(9) -0.0889(4) 0.080(3) Uani 1 d . .
H22C H 0.1720(44) -0.3593(36) -0.0903(7) 0.121 Uiso 1 calc R .
H22B H 0.3016(16) -0.3340(48) -0.1050(13) 0.121 Uiso 1 calc R .
H22A H 0.2028(57) -0.2531(13) -0.1174(8) 0.121 Uiso 1 calc R .
C23 C 0.3603(7) -0.1601(7) 0.0022(5) 0.071(3) Uani 1 d . .
H23C H 0.3305(28) -0.1086(20) -0.0285(24) 0.107 Uiso 1 calc R .
H23B H 0.4358(16) -0.1818(13) -0.0104(31) 0.107 Uiso 1 calc R .
H23A H 0.3680(42) -0.1345(30) 0.0479(9) 0.107 Uiso 1 calc R .
C24 C 0.3255(7) -0.3643(7) 0.0494(5) 0.080(3) Uani 1 d . .
H24C H 0.2714(26) -0.4192(21) 0.0497(29) 0.121 Uiso 1 calc R .
H24B H 0.3434(57) -0.3407(16) 0.0952(10) 0.121 Uiso 1 calc R .
H24A H 0.3964(34) -0.3860(37) 0.0309(22) 0.121 Uiso 1 calc R .
C25 C -0.2967(6) -0.3163(6) 0.0328(4) 0.048(2) Uani 1 d . .
H25C H -0.3337(35) -0.2823(10) 0.0684(17) 0.072 Uiso 1 calc R .
H25B H -0.2487(10) -0.3696(21) 0.0522(23) 0.072 Uiso 1 calc R .
H25A H -0.3560(28) -0.3431(29) 0.0004(7) 0.072 Uiso 1 calc R .
C26 C -0.2992(6) -0.1319(6) -0.0537(4) 0.047(2) Uani 1 d . .
H26C H -0.2522(7) -0.0856(22) -0.0770(21) 0.070 Uiso 1 calc R .
H26B H -0.3405(33) -0.0967(25) -0.0204(5) 0.070 Uiso 1 calc R .
H26A H -0.3548(28) -0.1636(7) -0.0860(18) 0.070 Uiso 1 calc R .
C27 C -0.1287(6) -0.2948(5) -0.0762(3) 0.041(2) Uani 1 d . .
H27C H -0.1862(6) -0.3219(30) -0.1096(13) 0.062 Uiso 1 calc R .
H27B H -0.0828(33) -0.3481(22) -0.0550(5) 0.062 Uiso 1 calc R .
H27A H -0.0781(31) -0.2497(9) -0.0980(16) 0.062 Uiso 1 calc R .

loop_
_atom_type_symbol
_atom_type_description
_atom_type_scat_dispersion_real
_atom_type_scat_dispersion_imag
_atom_type_scat_source
C C 0.0033 0.0016 'International Tables Vol C Tables 4.2.6.8 and 6.1.1.4'
H H 0.0000 0.0000 'International Tables Vol C Tables 4.2.6.8 and 6.1.1.4'
N N 0.0061 0.0033 'International Tables Vol C Tables 4.2.6.8 and 6.1.1.4'
Si Si 0.0817 0.0704 'International Tables Vol C Tables 4.2.6.8 and 6.1.1.4'
Hg Hg -2.3894 9.2266 'International Tables Vol C Tables 4.2.6.8 and 6.1.1.4'

loop_
_geom_angle_atom_site_label_1
_geom_angle_atom_site_label_2
_geom_angle_atom_site_label_3
_geom_angle
_geom_angle_site_symmetry_1
_geom_angle_site_symmetry_3
_geom_angle_publ_flag
Si3 Hg Si3 180.0 . 3 ?
N1 Si1 C21 117.5(3) . . ?
N1 Si1 C19 104.9(3) . . ?
C21 Si1 C19 108.5(3) . . ?
N1 Si1 C20 105.2(3) . . ?
C21 Si1 C20 110.8(4) . . ?
C19 Si1 C20 109.7(4) . . ?
N2 Si2 C22 105.2(3) . . ?
N2 Si2 C23 104.4(3) . . ?
C22 Si2 C23 111.4(5) . . ?
N2 Si2 C24 118.3(3) . . ?
C22 Si2 C24 109.3(5) . . ?
C23 Si2 C24 108.1(4) . . ?
C1 Si3 C2 118.0(3) . . ?
C1 Si3 Si4 106.3(2) . . ?
C2 Si3 Si4 110.9(2) . . ?
C1 Si3 Hg 113.7(2) . . ?
C2 Si3 Hg 100.1(2) . . ?
Si4 Si3 Hg 107.39(8) . . ?
C26 Si4 C27 108.3(3) . . ?
C26 Si4 C25 108.6(3) . . ?
C27 Si4 C25 108.7(3) . . ?
C26 Si4 Si3 107.6(2) . . ?
C27 Si4 Si3 109.2(2) . . ?
C25 Si4 Si3 114.3(2) . . ?
C1 N1 Si1 132.1(5) . . ?
C2 N2 Si2 133.9(4) . . ?
N1 C1 C3 123.8(5) . . ?
N1 C1 Si3 114.4(5) . . ?
C3 C1 Si3 121.7(4) . . ?
N2 C2 C11 122.4(5) . . ?
N2 C2 Si3 111.5(4) . . ?
C11 C2 Si3 126.0(4) . . ?
C8 C3 C4 121.0(6) . . ?
C8 C3 C1 118.8(6) . . ?
C4 C3 C1 120.1(6) . . ?
C3 C4 C5 120.0(7) . . ?
C3 C4 C9 122.1(6) . . ?
C5 C4 C9 117.9(7) . . ?
C6 C5 C4 119.8(7) . . ?
C5 C6 C7 120.3(7) . . ?
C6 C7 C8 121.0(7) . . ?
C3 C8 C7 117.8(7) . . ?
C3 C8 C10 123.7(6) . . ?
C7 C8 C10 118.5(6) . . ?
C12 C11 C16 120.5(6) . . ?
C12 C11 C2 119.4(5) . . ?
C16 C11 C2 120.0(5) . . ?
C13 C12 C11 118.0(6) . . ?
C13 C12 C17 120.4(6) . . ?
C11 C12 C17 121.7(6) . . ?
C14 C13 C12 122.4(7) . . ?
C13 C14 C15 119.4(7) . . ?
C14 C15 C16 120.3(6) . . ?
C15 C16 C11 119.4(6) . . ?
C15 C16 C18 119.5(6) . . ?
C11 C16 C18 121.0(6) . . ?

loop_
_geom_bond_atom_site_label_1
_geom_bond_atom_site_label_2
_geom_bond_distance
_geom_bond_site_symmetry_2
_geom_bond_publ_flag
Hg Si3 2.485(2) . ?
Hg Si3 2.485(2) 3 ?
Si1 N1 1.753(5) . ?
Si1 C21 1.832(8) . ?
Si1 C19 1.856(7) . ?
Si1 C20 1.862(8) . ?
Si2 N2 1.740(5) . ?
Si2 C22 1.836(9) . ?
Si2 C23 1.842(9) . ?
Si2 C24 1.843(9) . ?
Si3 C1 1.920(6) . ?
Si3 C2 1.923(6) . ?
Si3 Si4 2.353(2) . ?
Si4 C26 1.871(7) . ?
Si4 C27 1.881(7) . ?
Si4 C25 1.893(8) . ?
N1 C1 1.275(7) . ?
N2 C2 1.288(7) . ?
C1 C3 1.513(8) . ?
C2 C11 1.491(8) . ?
C3 C8 1.370(9) . ?
C3 C4 1.384(9) . ?
C4 C5 1.391(9) . ?
C4 C9 1.510(10) . ?
C5 C6 1.360(12) . ?
C6 C7 1.368(12) . ?
C7 C8 1.417(9) . ?
C8 C10 1.481(10) . ?
C11 C12 1.384(8) . ?
C11 C16 1.400(9) . ?
C12 C13 1.381(9) . ?
C12 C17 1.514(9) . ?
C13 C14 1.366(10) . ?
C14 C15 1.375(10) . ?
C15 C16 1.382(9) . ?
C16 C18 1.501(9) . ?
